data_7045583
loop_
_publ_author_name
'Stahl, J.'
'Shlaen, E.'
'Singer, H.'
'Johrendt, D.'

_publ_section_title
;
 Systematic dimensional reduction of the layered \b-FeSe structure by
 solvothermal synthesis.
;
_journal_issue 10
_journal_name_full 'Dalton transactions (Cambridge, England : 2003)'
_journal_page_first 3264
_journal_page_last 3271
_journal_paper_doi 10.1039/c8dt00025e
_journal_volume 47
_journal_year 2018
_chemical_formula_sum 'C6 H24 Fe3 N6 Se4'
_chemical_formula_weight 663.7
_space_group_IT_number 2
_space_group_name_Hall '-P 1'
_space_group_name_H-M_alt 'P -1'
_symmetry_cell_setting triclinic
_symmetry_Int_Tables_number 2
_symmetry_space_group_name_Hall '-P 1'
_symmetry_space_group_name_H-M 'P -1'
_audit_update_record
;
2017-12-22 deposited with the CCDC.
2018-02-08 downloaded from the CCDC.
;
_cell_angle_alpha 109.880(13)
_cell_angle_beta 96.370(15)
_cell_angle_gamma 114.093(14)
_cell_formula_units_Z 2
_cell_length_a 9.104(4)
_cell_length_b 10.398(4)
_cell_length_c 11.675(5)
_cell_measurement_reflns_used 409
_cell_measurement_temperature 293
_cell_measurement_theta_max 35.508
_cell_measurement_theta_min 4.740
_cell_volume 907.7(7)
_diffrn_ambient_temperature 293
_diffrn_measured_fraction_theta_full 0.99
_diffrn_measured_fraction_theta_max 0.99
_diffrn_measurement_device 'four-circle diffractometer'
_diffrn_measurement_device_type 'Bruker CCD'
_diffrn_radiation_monochromator graphite
_diffrn_radiation_probe x-ray
_diffrn_radiation_source 'X-ray tube'
_diffrn_radiation_type 'Mo K\a'
_diffrn_radiation_wavelength 0.71073
_diffrn_reflns_av_R_equivalents 0.0996
_diffrn_reflns_av_unetI/netI 0.057
_diffrn_reflns_limit_h_max 12
_diffrn_reflns_limit_h_min -12
_diffrn_reflns_limit_k_max 13
_diffrn_reflns_limit_k_min -13
_diffrn_reflns_limit_l_max 15
_diffrn_reflns_limit_l_min -15
_diffrn_reflns_number 37683
_diffrn_reflns_theta_full 28.51
_diffrn_reflns_theta_max 28.51
_diffrn_reflns_theta_min 2.34
_exptl_absorpt_coefficient_mu 10.379
_exptl_absorpt_correction_T_max 1.0000
_exptl_absorpt_correction_T_min 0.8176
_exptl_absorpt_correction_type multi-scan
_exptl_absorpt_process_details 'SADABS 2014/5'
_exptl_crystal_colour black
_exptl_crystal_density_diffrn 2.428
_exptl_crystal_description needle
_exptl_crystal_F_000 632
_refine_diff_density_max 0.84
_refine_diff_density_min -0.84
_refine_ls_extinction_method none
_refine_ls_goodness_of_fit_gt 1.66
_refine_ls_goodness_of_fit_ref 1.56
_refine_ls_hydrogen_treatment constr
_refine_ls_number_constraints 102
_refine_ls_number_parameters 172
_refine_ls_number_reflns 3280
_refine_ls_number_restraints 0
_refine_ls_R_factor_all 0.0651
_refine_ls_R_factor_gt 0.0381
_refine_ls_shift/su_max 0.0499
_refine_ls_shift/su_mean 0.0013
_refine_ls_structure_factor_coef Fsqd
_refine_ls_weighting_details w=1/(\s^2^(I)+0.0004I^2^)
_refine_ls_weighting_scheme sigma
_refine_ls_wR_factor_gt 0.0655
_refine_ls_wR_factor_ref 0.0724
_reflns_number_gt 2424
_reflns_number_total 3280
_reflns_threshold_expression I>3\s(I)
_cod_data_source_file c8dt00025e2.cif
_cod_data_source_block Fe3Se4en3
_cod_depositor_comments 'Adding full bibliography for 7045582--7045584.cif.'
_cod_original_cell_volume 907.8(7)
_cod_database_code 7045583

loop_
_space_group_symop_id
_space_group_symop_operation_xyz
1 x,y,z
2 -x,-y,-z

loop_
_atom_site_label
_atom_site_type_symbol
_atom_site_fract_x
_atom_site_fract_y
_atom_site_fract_z
_atom_site_adp_type
_atom_site_U_iso_or_equiv
_atom_site_site_symmetry_multiplicity
_atom_site_occupancy
_atom_site_calc_flag
Se1 Se 0.13526(8) 0.74158(7) 0.33777(6) Uani 0.0249(3) 2 1 d
Se2 Se 0.76829(8) 0.35087(7) 0.18216(6) Uani 0.0284(3) 2 1 d
Se3 Se 0.87130(8) 0.59483(7) 0.98113(6) Uani 0.0257(3) 2 1 d
Se4 Se 0.85343(8) 0.57306(8) 0.54767(6) Uani 0.0282(3) 2 1 d
Fe1 Fe 0.98106(10) 0.52543(9) 0.12988(8) Uani 0.0198(4) 2 1 d
Fe2 Fe 0.97611(11) 0.52367(9) 0.38322(8) Uani 0.0209(4) 2 1 d
Fe3 Fe 0.66239(11) 0.88136(10) 0.24881(8) Uani 0.0267(4) 2 1 d
N1 N 0.6610(3) 0.10858(14) 0.3256(3) Uani 0.030(3) 2 1 d
N2 N 0.41219(18) 0.8168(2) 0.1413(3) Uani 0.033(3) 2 1 d
N3 N 0.5870(5) 0.8456(2) 0.4131(2) Uani 0.030(3) 2 1 d
N4 N 0.6037(6) 0.63463(13) 0.19656(14) Uani 0.049(4) 2 1 d
N5 N 0.7703(4) 0.9194(2) 0.09406(15) Uani 0.040(3) 2 1 d
N6 N 0.93694(14) 0.9979(4) 0.34486(15) Uani 0.038(3) 2 1 d
C1 C 0.4897(9) 0.0816(5) 0.2853(6) Uani 0.038(4) 2 1 d
C2 C 0.4062(5) 0.9597(7) 0.1500(6) Uani 0.035(4) 2 1 d
C3 C 0.6015(8) 0.7120(8) 0.4181(6) Uani 0.043(4) 2 1 d
C4 C 0.5258(9) 0.5829(5) 0.2884(6) Uani 0.043(4) 2 1 d
C5 C 0.9439(9) 0.0506(8) 0.1552(5) Uani 0.044(4) 2 1 d
C6 C 0.0332(5) 0.0185(8) 0.2511(6) Uani 0.043(4) 2 1 d
H1n1 H 0.711662 0.176956 0.423205 Uiso 0.0363 2 1 d
H2n1 H 0.733733 0.165473 0.278053 Uiso 0.0363 2 1 d
H1n2 H 0.367751 0.736909 0.046421 Uiso 0.04 2 1 d
H2n2 H 0.337443 0.768982 0.192376 Uiso 0.04 2 1 d
H1n3 H 0.655531 0.941941 0.500158 Uiso 0.036 2 1 d
H2n3 H 0.461276 0.819483 0.394196 Uiso 0.036 2 1 d
H1n4 H 0.512961 0.580973 0.109347 Uiso 0.0593 2 1 d
H2n4 H 0.698706 0.604534 0.185081 Uiso 0.0593 2 1 d
H1n5 H 0.69875 0.948888 0.042567 Uiso 0.0476 2 1 d
H2n5 H 0.773238 0.82126 0.033008 Uiso 0.0476 2 1 d
H1n6 H 0.965726 0.933208 0.385647 Uiso 0.0453 2 1 d
H2n6 H 0.96936 0.106329 0.415612 Uiso 0.0453 2 1 d
H1c1 H 0.492512 0.189555 0.291245 Uiso 0.0451 2 1 d
H2c1 H 0.419493 0.041444 0.346932 Uiso 0.0451 2 1 d
H1c2 H 0.275584 0.933932 0.121519 Uiso 0.0416 2 1 d
H2c2 H 0.472478 0.00239 0.08776 Uiso 0.0416 2 1 d
H1c3 H 0.534642 0.674665 0.482229 Uiso 0.0515 2 1 d
H2c3 H 0.73376 0.745087 0.451608 Uiso 0.0515 2 1 d
H1c4 H 0.544052 0.486078 0.289816 Uiso 0.0512 2 1 d
H2c4 H 0.391059 0.542488 0.258467 Uiso 0.0512 2 1 d
H1c5 H 0.939579 0.158306 0.20412 Uiso 0.053 2 1 d
H2c5 H 0.009513 0.058085 0.083134 Uiso 0.053 2 1 d
H1c6 H 0.041162 0.912857 0.201805 Uiso 0.0522 2 1 d
H2c6 H 0.159459 0.116181 0.30098 Uiso 0.0522 2 1 d

loop_
_atom_site_aniso_label
_atom_site_aniso_type_symbol
_atom_site_aniso_U_11
_atom_site_aniso_U_22
_atom_site_aniso_U_33
_atom_site_aniso_U_12
_atom_site_aniso_U_13
_atom_site_aniso_U_23
Se1 Se 0.0269(4) 0.0177(3) 0.0177(3) 0.0017(3) 0.0026(3) 0.0062(3)
Se2 Se 0.0261(4) 0.0251(4) 0.0179(3) -0.0011(3) 0.0010(3) 0.0098(3)
Se3 Se 0.0318(4) 0.0275(4) 0.0211(3) 0.0172(3) 0.0071(3) 0.0105(3)
Se4 Se 0.0342(4) 0.0347(4) 0.0235(4) 0.0210(3) 0.0113(3) 0.0142(3)
Fe1 Fe 0.0207(5) 0.0179(5) 0.0144(4) 0.0049(4) 0.0028(4) 0.0060(4)
Fe2 Fe 0.0232(5) 0.0188(5) 0.0154(4) 0.0058(4) 0.0034(4) 0.0072(4)
Fe3 Fe 0.0285(5) 0.0260(5) 0.0208(5) 0.0095(4) 0.0062(4) 0.0094(4)
N1 N 0.034(3) 0.022(3) 0.019(3) 0.003(3) -0.001(2) 0.006(2)
N2 N 0.031(3) 0.027(3) 0.021(3) 0.000(3) -0.002(2) 0.007(2)
N3 N 0.035(3) 0.033(3) 0.019(3) 0.013(3) 0.008(2) 0.012(2)
N4 N 0.070(5) 0.043(4) 0.049(4) 0.034(4) 0.028(4) 0.021(3)
N5 N 0.048(4) 0.044(4) 0.028(3) 0.024(3) 0.013(3) 0.012(3)
N6 N 0.032(3) 0.040(4) 0.041(4) 0.016(3) 0.008(3) 0.019(3)
C1 C 0.046(5) 0.035(4) 0.032(4) 0.018(4) 0.018(3) 0.013(3)
C2 C 0.025(4) 0.043(4) 0.036(4) 0.013(3) 0.010(3) 0.021(3)
C3 C 0.055(5) 0.046(5) 0.041(4) 0.025(4) 0.020(4) 0.030(4)
C4 C 0.054(5) 0.030(4) 0.045(5) 0.021(4) 0.013(4) 0.017(4)
C5 C 0.058(5) 0.044(5) 0.036(4) 0.022(4) 0.033(4) 0.020(4)
C6 C 0.034(4) 0.038(4) 0.052(5) 0.016(4) 0.013(4) 0.013(4)

loop_
_atom_type_symbol
_atom_type_scat_dispersion_real
_atom_type_scat_dispersion_imag
_atom_type_scat_source
C 0.0033 0.0016 'International Tables Vol C tables 4.2.6.8 and 6.1.1.1'
H 0.0000 0.0000 'International Tables Vol C tables 4.2.6.8 and 6.1.1.1'
Fe 0.3463 0.8444 'International Tables Vol C tables 4.2.6.8 and 6.1.1.1'
N 0.0061 0.0033 'International Tables Vol C tables 4.2.6.8 and 6.1.1.1'
Se -0.0929 2.2259 'International Tables Vol C tables 4.2.6.8 and 6.1.1.1'

loop_
_geom_angle_atom_site_label_1
_geom_angle_atom_site_label_2
_geom_angle_atom_site_label_3
_geom_angle_site_symmetry_1
_geom_angle_site_symmetry_3
_geom_angle
Fe1 Se1 Fe2 1_455 1_455 75.76(6)
Fe1 Se2 Fe2 . . 77.49(5)
Fe1 Se3 Fe1 1_556 2_766 77.67(5)
Fe2 Se4 Fe2 . 2_766 77.51(5)
Se1 Fe1 Se2 1_655 . 100.50(6)
Se1 Fe1 Se3 1_655 1_554 112.82(6)
Se1 Fe1 Se3 1_655 2_766 118.06(6)
Se2 Fe1 Se3 . 1_554 112.46(5)
Se2 Fe1 Se3 . 2_766 111.09(6)
Se3 Fe1 Se3 1_554 2_766 102.33(5)
Se1 Fe2 Se2 1_655 . 100.04(6)
Se1 Fe2 Se4 1_655 . 116.35(5)
Se1 Fe2 Se4 1_655 2_766 111.97(5)
Se2 Fe2 Se4 . . 111.49(6)
Se2 Fe2 Se4 . 2_766 115.10(6)
Se4 Fe2 Se4 . 2_766 102.49(5)
Fe3 N2 C2 . . 108.85(17)
N1 C1 C2 . 1_545 109.2(5)
N1 C1 H1c1 . . 109.47
N1 C1 H2c1 . . 109.47
C2 C1 H1c1 1_545 . 109.47
C2 C1 H2c1 1_545 . 109.47
H1c1 C1 H2c1 . . 109.7
N2 C2 C1 . 1_565 109.1(6)
N2 C2 H1c2 . . 109.47
N2 C2 H2c2 . 1_565 109.47
C1 C2 H1c2 1_565 . 109.47
C1 C2 H2c2 1_565 1_565 109.47
H1c2 C2 H2c2 . 1_565 109.8
N3 C3 C4 . . 108.9(6)
N3 C3 H1c3 . . 109.47
N3 C3 H2c3 . . 109.47
C4 C3 H1c3 . . 109.47
C4 C3 H2c3 . . 109.47
H1c3 C3 H2c3 . . 109.99
N4 C4 C3 . . 110.7(4)
N4 C4 H1c4 . . 109.47
N4 C4 H2c4 . . 109.47
C3 C4 H1c4 . . 109.47
C3 C4 H2c4 . . 109.47
H1c4 C4 H2c4 . . 108.19
N5 C5 C6 1_545 1_655 107.9(6)
N5 C5 H1c5 1_545 . 109.47
N5 C5 H2c5 1_545 1_655 109.47
C6 C5 H1c5 1_655 . 109.47
C6 C5 H2c5 1_655 1_655 109.47
H1c5 C5 H2c5 . 1_655 110.98
N6 C6 C5 1_445 1_455 109.4(5)
N6 C6 H1c6 1_445 1_545 109.47
N6 C6 H2c6 1_445 . 109.47
C5 C6 H1c6 1_455 1_545 109.47
C5 C6 H2c6 1_455 . 109.47
H1c6 C6 H2c6 1_545 . 109.51

loop_
_geom_bond_atom_site_label_1
_geom_bond_atom_site_label_2
_geom_bond_site_symmetry_2
_geom_bond_distance
Se1 Fe1 1_455 2.423(3)
Se1 Fe2 1_455 2.413(2)
Se2 Fe1 . 2.359(2)
Se2 Fe2 . 2.385(3)
Se3 Fe1 1_556 2.3645(18)
Se3 Fe1 2_766 2.3889(17)
Se4 Fe2 . 2.3391(19)
Se4 Fe2 2_766 2.3705(18)
Fe3 N2 . 2.182(3)
N1 C1 . 1.457(8)
N2 C2 . 1.478(9)
N3 C3 . 1.467(10)
N4 C4 . 1.481(8)
N5 C5 1_565 1.482(7)
N6 C6 1_665 1.494(7)
C1 C2 1_545 1.505(8)
C1 H1c1 . 1.09
C1 H2c1 . 1.09
C2 H1c2 . 1.09
C2 H2c2 1_565 1.09
C3 C4 . 1.483(8)
C3 H1c3 . 1.09
C3 H2c3 . 1.09
C4 H1c4 . 1.09
C4 H2c4 . 1.09
C5 C6 1_655 1.517(12)
C5 H1c5 . 1.09
C5 H2c5 1_655 1.09
C6 H1c6 1_545 1.09
C6 H2c6 . 1.09

loop_
_geom_hbond_atom_site_label_D
_geom_hbond_atom_site_label_H
_geom_hbond_atom_site_label_A
_geom_hbond_site_symmetry_D
_geom_hbond_site_symmetry_A
_geom_hbond_distance_DH
_geom_hbond_distance_HA
_geom_hbond_distance_DA
_geom_hbond_angle_DHA
N1 H1n1 Se1 . 2_666 1.04 2.65 3.630(5) 157.22
N1 H2n1 Se2 . . 1.04 2.47 3.366(4) 143.34
N2 H1n2 Se2 . 2_665 1.04 2.49 3.436(5) 151.68
N2 H2n2 Se1 . . 1.04 2.64 3.623(4) 158.41
N3 H1n3 Se1 . 2_676 1.04 2.81 3.780(5) 155.73
N3 H2n3 Se1 . . 1.04 2.67 3.712(6) 177.71
N4 H2n4 Se2 . . 1.04 2.94 3.782(5) 138.09
N4 H2n4 Se3 . 1_554 1.04 2.99 3.729(5) 128.58
N5 H2n5 Se3 . 1_554 1.04 2.75 3.708(4) 152.85
N6 H1n6 Se1 . 1_655 1.04 2.93 3.766(5) 137.35
N6 H2n6 Se4 1_545 2_766 1.04 2.90 3.719(6) 136.45
C3 H2c3 Se4 . . 1.09 2.89 3.614(9) 124.31
C4 H2c4 Se3 . 2_666 1.09 2.93 3.802(8) 137.13
C5 H1c5 Se4 . 2_766 1.09 2.96 3.769(7) 131.61
